data_4320998
loop_
_publ_author_name
'Jorge A. R. Navarro'
'Eva Freisinger'
'Bernhard Lippert'

_publ_contact_author_address
; Department of Inorganic Chemistry
  Universidad de Granada
  E-18071 Granada
  Spain

  Fachbereich Chemie
  Universit\"at Dortmund
  Otto-Hahn-Str. 6
  D-44221 Dortmund
  Germany
;
_publ_contact_author_email lippert@pop.uni-dortmund.de
_publ_contact_author_fax 'Int. code + (231) 755-3797'
_publ_contact_author_name 'Dr. Jorge A. R. Navarro, Prof. Bernhard Lippert'
_publ_contact_author_phone '231 755-3840'
_publ_section_title
;
 Self-Assembly of Palladium(II) and Platinum(II) Complexes of
 2-Hydroxypyrimidine to Novel Metallacalix[4]arenes. Receptor Properties
 through Multiple H-Bonding Interactions
;
_journal_name_full 'Inorganic Chemistry'
_journal_page_first 2301
_journal_page_last 2305
_journal_paper_doi 10.1021/ic991411n
_journal_volume 39
_journal_year 2000
_chemical_formula_sum 'C6 H11 N5 O4 Pt'
_chemical_formula_weight 412.29
_chemical_name_systematic
; 
 ? 
;
_space_group_IT_number 82
_symmetry_cell_setting tetragonal
_symmetry_space_group_name_Hall 'I -4'
_symmetry_space_group_name_H-M 'I -4'
_atom_sites_solution_hydrogens geom
_atom_sites_solution_primary patterson
_atom_sites_solution_secondary difmap
_audit_creation_method SHELXL
_cell_angle_alpha 90.00
_cell_angle_beta 90.00
_cell_angle_gamma 90.00
_cell_formula_units_Z 8
_cell_length_a 16.053(2)
_cell_length_b 16.053(2)
_cell_length_c 8.556(2)
_cell_measurement_reflns_used 6267
_cell_measurement_temperature 153(2)
_cell_measurement_theta_max 25.90
_cell_measurement_theta_min 1.79
_cell_volume 2204.9(6)
_computing_cell_refinement 'DENZO, SCALEPACK (Otwinowski, Minor, 1997)'
_computing_data_collection 'Collect, datacollection software, Nonius, 1998'
_computing_data_reduction 'DENZO, SCALEPACK (Otwinowski, Minor, 1997)'
_computing_molecular_graphics 'Siemens SHELXTL-PLUS(VMS)'
_computing_publication_material SHELXL-93
_computing_structure_refinement 'SHELXL-93 (Sheldrick, 1993)'
_computing_structure_solution 'SHELXS-86 (Sheldrick, 1990)'
_diffrn_ambient_temperature 153(2)
_diffrn_measurement_device Enraf-Nonius-KappaCCD
_diffrn_measurement_method 'profile fitted'
_diffrn_radiation_monochromator graphite
_diffrn_radiation_source 'fine-focus sealed tube'
_diffrn_radiation_type MoK\a
_diffrn_radiation_wavelength 0.71069
_diffrn_reflns_av_R_equivalents 0.0606
_diffrn_reflns_av_sigmaI/netI 0.0698
_diffrn_reflns_limit_h_max 17
_diffrn_reflns_limit_h_min -17
_diffrn_reflns_limit_k_max 17
_diffrn_reflns_limit_k_min -17
_diffrn_reflns_limit_l_max 8
_diffrn_reflns_limit_l_min -9
_diffrn_reflns_number 6267
_diffrn_reflns_theta_max 25.90
_diffrn_reflns_theta_min 1.79
_exptl_absorpt_coefficient_mu 12.737
_exptl_absorpt_correction_T_max 0.3624
_exptl_absorpt_correction_T_min 0.1429
_exptl_absorpt_correction_type SCALEPACK
_exptl_crystal_colour colourless
_exptl_crystal_density_diffrn 2.484
_exptl_crystal_description stick
_exptl_crystal_F_000 1536
_exptl_crystal_size_max 0.25
_exptl_crystal_size_mid 0.11
_exptl_crystal_size_min 0.10
_refine_diff_density_max 0.664
_refine_diff_density_min -0.464
_refine_diff_density_rms 0.117
_refine_ls_abs_structure_details 'Flack H D (1983), Acta Cryst. A39, 876-881'
_refine_ls_abs_structure_Flack 0.37(2)
_refine_ls_extinction_method none
_refine_ls_goodness_of_fit_all 0.962
_refine_ls_goodness_of_fit_obs 1.013
_refine_ls_hydrogen_treatment refU
_refine_ls_matrix_type full
_refine_ls_number_parameters 147
_refine_ls_number_reflns 1848
_refine_ls_number_restraints 0
_refine_ls_restrained_S_all 3.252
_refine_ls_restrained_S_obs 1.013
_refine_ls_R_factor_all 0.0511
_refine_ls_R_factor_obs 0.0297
_refine_ls_shift/esd_max 0.018
_refine_ls_shift/esd_mean 0.003
_refine_ls_structure_factor_coef Fsqd
_refine_ls_weighting_details 'w=1/[\s^2^(Fo^2^)+(0.0168P)^2^+0.0000P] where P=(Fo^2^+2Fc^2^)/3'
_refine_ls_weighting_scheme calc
_refine_ls_wR_factor_all 0.1723
_refine_ls_wR_factor_obs 0.0482
_reflns_number_observed 1519
_reflns_number_total 1851
_reflns_observed_criterion >2sigma(I)
_cod_data_source_file ic991411n_2.cif
_cod_data_source_block 2
_cod_depositor_comments
;
The following automatic conversions were performed:

'_refine_ls_weighting_scheme' value 'calc
w=1/[\s^2^(Fo^2^)+(0.0168P)^2^+0.0000P] where P=(Fo^2^+2Fc^2^)/3' was
changed to 'calc'. New tag '_refine_ls_weighting_details' was
created. The value of the new tag was set to
'w=1/[\s^2^(Fo^2^)+(0.0168P)^2^+0.0000P] where P=(Fo^2^+2Fc^2^)/3'.

Automatic conversion script
Id: cif_fix_values 3143 2015-03-26 13:38:13Z robertas 
;
_cod_database_code 4320998

loop_
_symmetry_equiv_pos_as_xyz
'x, y, z'
'-x, -y, z'
'y, -x, -z'
'-y, x, -z'
'x+1/2, y+1/2, z+1/2'
'-x+1/2, -y+1/2, z+1/2'
'y+1/2, -x+1/2, -z+1/2'
'-y+1/2, x+1/2, -z+1/2'

loop_
_atom_site_aniso_label
_atom_site_aniso_U_11
_atom_site_aniso_U_22
_atom_site_aniso_U_33
_atom_site_aniso_U_23
_atom_site_aniso_U_13
_atom_site_aniso_U_12
Pt1 0.0308(3) 0.0283(3) 0.0348(2) 0.0001(2) -0.0009(2) -0.0015(2)
N11 0.041(5) 0.030(5) 0.046(5) 0.002(5) 0.005(5) 0.000(4)
N12 0.046(6) 0.043(6) 0.032(5) 0.006(4) 0.007(4) -0.004(5)
C11 0.068(8) 0.033(6) 0.050(7) 0.003(5) 0.012(6) -0.004(6)
C12 0.062(8) 0.040(7) 0.042(6) -0.003(5) 0.010(5) -0.010(6)
N1 0.023(5) 0.033(5) 0.030(5) 0.007(4) -0.002(4) 0.000(4)
C2 0.029(6) 0.020(5) 0.041(6) -0.006(7) 0.002(7) -0.004(4)
O2 0.046(5) 0.049(5) 0.040(4) 0.009(4) -0.003(4) -0.006(4)
N3 0.030(5) 0.029(5) 0.050(6) -0.006(4) 0.008(4) -0.009(4)
C4 0.034(7) 0.038(7) 0.041(7) 0.007(5) -0.002(5) 0.010(6)
C5 0.031(6) 0.050(7) 0.030(6) 0.009(5) -0.001(5) 0.003(6)
C6 0.034(7) 0.034(7) 0.045(7) 0.008(5) 0.009(5) 0.001(5)
N10 0.033(5) 0.068(8) 0.039(6) -0.005(6) 0.006(5) -0.003(5)
O11 0.056(5) 0.037(4) 0.068(5) 0.002(4) 0.006(4) -0.001(4)
O12 0.039(4) 0.058(5) 0.075(5) -0.001(5) -0.008(5) 0.001(4)
O13 0.064(6) 0.114(8) 0.042(5) -0.015(5) 0.008(4) -0.037(6)

loop_
_atom_site_label
_atom_site_type_symbol
_atom_site_fract_x
_atom_site_fract_y
_atom_site_fract_z
_atom_site_U_iso_or_equiv
_atom_site_thermal_displace_type
_atom_site_occupancy
_atom_site_calc_flag
_atom_site_refinement_flags
_atom_site_disorder_group
Pt1 Pt 0.09850(2) 0.23795(2) 0.96312(4) 0.03131(12) Uani 1 d . .
N11 N 0.0706(5) 0.3539(4) 1.0432(10) 0.039(2) Uani 1 d . .
H11A H 0.0150(5) 0.3609(4) 1.0458(10) 0.036(10) Uiso 1 calc R .
H11B H 0.0905(5) 0.3603(4) 1.1408(10) 0.036(10) Uiso 1 calc R .
N12 N 0.1859(5) 0.2990(5) 0.8362(9) 0.040(2) Uani 1 d . .
H12A H 0.2348(5) 0.2719(5) 0.8421(9) 0.036(10) Uiso 1 calc R .
H12B H 0.1703(5) 0.3011(5) 0.7352(9) 0.036(10) Uiso 1 calc R .
C11 C 0.1085(7) 0.4161(6) 0.9387(13) 0.050(3) Uani 1 d . .
H11C H 0.1110(7) 0.4699(6) 0.9900(13) 0.036(10) Uiso 1 calc R .
H11D H 0.0757(7) 0.4217(6) 0.8440(13) 0.036(10) Uiso 1 calc R .
C12 C 0.1953(7) 0.3859(6) 0.9000(12) 0.048(3) Uani 1 d . .
H12C H 0.2209(7) 0.4219(6) 0.8228(12) 0.036(10) Uiso 1 calc R .
H12D H 0.2298(7) 0.3855(6) 0.9930(12) 0.036(10) Uiso 1 calc R .
N1 N -0.1262(5) 0.1285(5) 1.1283(9) 0.028(2) Uani 1 d . .
C2 C -0.0670(6) 0.1654(6) 1.0333(16) 0.030(2) Uani 1 d . .
O2 O -0.0815(5) 0.1810(5) 0.8969(9) 0.045(2) Uani 1 d . .
N3 N 0.0104(5) 0.1828(5) 1.1001(10) 0.036(2) Uani 1 d . .
C4 C 0.0259(6) 0.1640(6) 1.2490(12) 0.038(3) Uani 1 d . .
H4 H 0.0782(6) 0.1755(6) 1.2905(12) 0.036(15) Uiso 1 calc R .
C5 C -0.0329(6) 0.1287(6) 1.3411(11) 0.037(3) Uani 1 d . .
H5 H -0.0221(6) 0.1167(6) 1.4455(11) 0.036(15) Uiso 1 calc R .
C6 C -0.1079(6) 0.1115(6) 1.2763(11) 0.038(2) Uani 1 d . .
H6 H -0.1485(6) 0.0867(6) 1.3383(11) 0.036(15) Uiso 1 calc R .
N10 N 0.3519(5) 0.1555(7) 0.9492(13) 0.047(2) Uani 1 d . .
O11 O 0.3413(4) 0.2305(4) 0.9833(9) 0.054(2) Uani 1 d . .
O12 O 0.3827(4) 0.1068(5) 1.0452(11) 0.057(2) Uani 1 d . .
O13 O 0.3286(5) 0.1278(6) 0.8195(10) 0.073(3) Uani 1 d . .

loop_
_atom_type_symbol
_atom_type_description
_atom_type_scat_dispersion_real
_atom_type_scat_dispersion_imag
_atom_type_scat_source
C C 0.0033 0.0016 'International Tables Vol C Tables 4.2.6.8 and 6.1.1.4'
H H 0.0000 0.0000 'International Tables Vol C Tables 4.2.6.8 and 6.1.1.4'
N N 0.0061 0.0033 'International Tables Vol C Tables 4.2.6.8 and 6.1.1.4'
O O 0.0106 0.0060 'International Tables Vol C Tables 4.2.6.8 and 6.1.1.4'
Pt Pt -1.7033 8.3905 'International Tables Vol C Tables 4.2.6.8 and 6.1.1.4'

loop_
_geom_angle_atom_site_label_1
_geom_angle_atom_site_label_2
_geom_angle_atom_site_label_3
_geom_angle
_geom_angle_site_symmetry_1
_geom_angle_site_symmetry_3
_geom_angle_publ_flag
N1 Pt1 N12 93.3(3) 3_557 . ?
N1 Pt1 N11 176.5(3) 3_557 . ?
N12 Pt1 N11 83.7(3) . . ?
N1 Pt1 N3 90.1(3) 3_557 . ?
N12 Pt1 N3 176.4(3) . . ?
N11 Pt1 N3 93.0(3) . . ?
C11 N11 Pt1 109.0(6) . . ?
C11 N11 H11A 109.9(5) . . ?
Pt1 N11 H11A 109.9(2) . . ?
C11 N11 H11B 109.9(6) . . ?
Pt1 N11 H11B 109.9(3) . . ?
H11A N11 H11B 108.3 . . ?
C12 N12 Pt1 108.9(6) . . ?
C12 N12 H12A 109.9(5) . . ?
Pt1 N12 H12A 109.9(3) . . ?
C12 N12 H12B 109.9(5) . . ?
Pt1 N12 H12B 109.9(2) . . ?
H12A N12 H12B 108.3 . . ?
N11 C11 C12 107.2(8) . . ?
N11 C11 H11C 110.3(5) . . ?
C12 C11 H11C 110.3(6) . . ?
N11 C11 H11D 110.3(6) . . ?
C12 C11 H11D 110.3(6) . . ?
H11C C11 H11D 108.5 . . ?
N12 C12 C11 106.6(9) . . ?
N12 C12 H12C 110.4(5) . . ?
C11 C12 H12C 110.4(6) . . ?
N12 C12 H12D 110.4(6) . . ?
C11 C12 H12D 110.4(6) . . ?
H12C C12 H12D 108.6 . . ?
C6 N1 C2 119.7(9) . . ?
C6 N1 Pt1 121.2(6) . 4_557 ?
C2 N1 Pt1 119.1(7) . 4_557 ?
O2 C2 N1 121.3(10) . . ?
O2 C2 N3 121.5(10) . . ?
N1 C2 N3 117.1(11) . . ?
C4 N3 C2 120.8(9) . . ?
C4 N3 Pt1 121.2(7) . . ?
C2 N3 Pt1 117.9(8) . . ?
N3 C4 C5 121.4(9) . . ?
N3 C4 H4 119.3(6) . . ?
C5 C4 H4 119.3(6) . . ?
C6 C5 C4 117.8(9) . . ?
C6 C5 H5 121.1(6) . . ?
C4 C5 H5 121.1(6) . . ?
N1 C6 C5 123.0(9) . . ?
N1 C6 H6 118.5(5) . . ?
C5 C6 H6 118.5(6) . . ?
O12 N10 O11 120.6(10) . . ?
O12 N10 O13 118.8(11) . . ?
O11 N10 O13 120.6(10) . . ?

loop_
_geom_bond_atom_site_label_1
_geom_bond_atom_site_label_2
_geom_bond_distance
_geom_bond_site_symmetry_2
_geom_bond_publ_flag
Pt1 N1 2.015(7) 3_557 ?
Pt1 N12 2.026(7) . ?
Pt1 N11 2.033(7) . ?
Pt1 N3 2.039(8) . ?
N11 C11 1.472(12) . ?
N11 H11A 0.90 . ?
N11 H11B 0.90 . ?
N12 C12 1.505(13) . ?
N12 H12A 0.90 . ?
N12 H12B 0.90 . ?
C11 C12 1.512(13) . ?
C11 H11C 0.97 . ?
C11 H11D 0.97 . ?
C12 H12C 0.97 . ?
C12 H12D 0.97 . ?
N1 C6 1.328(11) . ?
N1 C2 1.385(12) . ?
N1 Pt1 2.015(7) 4_557 ?
C2 O2 1.215(12) . ?
C2 N3 1.395(13) . ?
N3 C4 1.332(12) . ?
C4 C5 1.354(13) . ?
C4 H4 0.93 . ?
C5 C6 1.354(13) . ?
C5 H5 0.93 . ?
C6 H6 0.93 . ?
N10 O12 1.237(11) . ?
N10 O11 1.250(11) . ?
N10 O13 1.253(12) . ?

loop_
_geom_torsion_atom_site_label_1
_geom_torsion_atom_site_label_2
_geom_torsion_atom_site_label_3
_geom_torsion_atom_site_label_4
_geom_torsion
_geom_torsion_site_symmetry_1
_geom_torsion_site_symmetry_2
_geom_torsion_site_symmetry_3
_geom_torsion_site_symmetry_4
_geom_torsion_publ_flag
N1 Pt1 N11 C11 -12.4(57) 3_557 . . . ?
N12 Pt1 N11 C11 16.0(7) . . . . ?
N3 Pt1 N11 C11 -165.3(7) . . . . ?
N1 Pt1 N12 C12 -167.7(7) 3_557 . . . ?
N11 Pt1 N12 C12 13.9(7) . . . . ?
N3 Pt1 N12 C12 -7.1(61) . . . . ?
Pt1 N11 C11 C12 -42.4(10) . . . . ?
Pt1 N12 C12 C11 -40.3(9) . . . . ?
N11 C11 C12 N12 54.3(11) . . . . ?
C6 N1 C2 O2 179.3(9) . . . . ?
Pt1 N1 C2 O2 1.0(12) 4_557 . . . ?
C6 N1 C2 N3 0.2(12) . . . . ?
Pt1 N1 C2 N3 -178.0(6) 4_557 . . . ?
O2 C2 N3 C4 -178.8(9) . . . . ?
N1 C2 N3 C4 0.2(13) . . . . ?
O2 C2 N3 Pt1 1.4(13) . . . . ?
N1 C2 N3 Pt1 -179.5(6) . . . . ?
N1 Pt1 N3 C4 98.4(8) 3_557 . . . ?
N12 Pt1 N3 C4 -62.3(59) . . . . ?
N11 Pt1 N3 C4 -83.2(8) . . . . ?
N1 Pt1 N3 C2 -81.9(7) 3_557 . . . ?
N12 Pt1 N3 C2 117.5(56) . . . . ?
N11 Pt1 N3 C2 96.6(7) . . . . ?
C2 N3 C4 C5 -0.9(14) . . . . ?
Pt1 N3 C4 C5 178.8(8) . . . . ?
N3 C4 C5 C6 1.1(15) . . . . ?
C2 N1 C6 C5 0.0(14) . . . . ?
Pt1 N1 C6 C5 178.3(8) 4_557 . . . ?
C4 C5 C6 N1 -0.7(15) . . . . ?
